data_4306971
loop_
_publ_author_name
'Claude P. Gros'
'Fr\'ed\'eric Brisach'
'Anastasia Meristoudi'
'Enrique Espinosa'
'Roger Guilard'
'Pierre D. Harvey'

_publ_section_title
;
Modulation of the Singlet-Singlet Through-Space Energy Transfer Rates in
Cofacial Bisporphyrin and Porphyrin-Corrole Dyads
;
_journal_name_full 'Inorganic Chemistry'
_journal_page_first 125
_journal_page_last 135
_journal_paper_doi 10.1021/ic0613558
_journal_volume 46
_journal_year 2007
_chemical_formula_moiety 'C76 H78 N8 O Zn2'
_chemical_formula_sum 'C76 H78 N8 O Zn2'
_chemical_formula_weight 1250.20
_chemical_name_systematic
;
 ?
;
_space_group_IT_number 5
_symmetry_cell_setting monoclinic
_symmetry_Int_Tables_number 5
_symmetry_space_group_name_Hall 'C 2y'
_symmetry_space_group_name_H-M 'C 1 2 1'
_atom_sites_solution_hydrogens geom
_atom_sites_solution_primary direct
_atom_sites_solution_secondary difmap
_audit_creation_method SHELXL-97
_cell_angle_alpha 90.00
_cell_angle_beta 125.443(1)
_cell_angle_gamma 90.00
_cell_formula_units_Z 4
_cell_length_a 24.8884(2)
_cell_length_b 14.9206(2)
_cell_length_c 20.5194(2)
_cell_measurement_reflns_used 15142
_cell_measurement_temperature 115(2)
_cell_measurement_theta_max 30.034
_cell_measurement_theta_min 0.998
_cell_measurement_wavelength 0.71073
_cell_volume 6207.86(14)
_computing_structure_refinement 'SHELXL-97 (Sheldrick, 1997)'
_diffrn_ambient_temperature 115(2)
_diffrn_measured_fraction_theta_full 0.993
_diffrn_measured_fraction_theta_max 0.993
_diffrn_measurement_device_type KappaCCD
_diffrn_measurement_method CCD
_diffrn_radiation_monochromator graphite
_diffrn_radiation_source 'fine-focus sealed tube'
_diffrn_radiation_type MoK\a
_diffrn_radiation_wavelength 0.71069
_diffrn_reflns_av_R_equivalents 0.0211
_diffrn_reflns_av_sigmaI/netI 0.0339
_diffrn_reflns_limit_h_max 34
_diffrn_reflns_limit_h_min -33
_diffrn_reflns_limit_k_max 18
_diffrn_reflns_limit_k_min -20
_diffrn_reflns_limit_l_max 25
_diffrn_reflns_limit_l_min -28
_diffrn_reflns_number 28746
_diffrn_reflns_theta_full 30.02
_diffrn_reflns_theta_max 30.02
_diffrn_reflns_theta_min 1.22
_exptl_absorpt_coefficient_mu 0.827
_exptl_absorpt_correction_type none
_exptl_crystal_colour red
_exptl_crystal_density_diffrn 1.338
_exptl_crystal_density_method 'not measured'
_exptl_crystal_description prism
_exptl_crystal_F_000 2632
_exptl_crystal_size_max 0.30
_exptl_crystal_size_mid 0.25
_exptl_crystal_size_min 0.20
_refine_diff_density_max 0.370
_refine_diff_density_min -0.419
_refine_diff_density_rms 0.048
_refine_ls_abs_structure_details 'Flack H D (1983), Acta Cryst. A39, 876-881'
_refine_ls_abs_structure_Flack 0.496(14)
_refine_ls_extinction_method none
_refine_ls_goodness_of_fit_ref 1.017
_refine_ls_hydrogen_treatment constr
_refine_ls_matrix_type full
_refine_ls_number_parameters 803
_refine_ls_number_reflns 16842
_refine_ls_number_restraints 18
_refine_ls_restrained_S_all 1.021
_refine_ls_R_factor_all 0.0486
_refine_ls_R_factor_gt 0.0338
_refine_ls_shift/su_max 0.009
_refine_ls_shift/su_mean 0.001
_refine_ls_structure_factor_coef Fsqd
_refine_ls_weighting_details 'calc w=1/[\s^2^(Fo^2^)+(0.0349P)^2^+5.5049P] where P=(Fo^2^+2Fc^2^)/3'
_refine_ls_weighting_scheme calc
_refine_ls_wR_factor_gt 0.0794
_refine_ls_wR_factor_ref 0.0868
_reflns_number_gt 13709
_reflns_number_total 16842
_reflns_threshold_expression >2sigma(I)
_cod_data_source_file ic0613558si20061027_033920.cif
_cod_data_source_block cg026b
_cod_depositor_comments
;
The following automatic conversions were performed:
'_exptl_absorpt_correction_type' value 'None' changed to 'none' according
to '/home/saulius/struct/CIF-dictionaries/cif_core.dic' dictionary named
'cif_core.dic' version 2.4.1 from 2010-06-29.

Automatic conversion script
Id: cif_fix_enum 1527 2010-12-29 10:47:43Z saulius 
;
_cod_original_cell_volume 6207.85(11)
_cod_database_code 4306971

loop_
_symmetry_equiv_pos_as_xyz
'x, y, z'
'-x, y, -z'
'x+1/2, y+1/2, z'
'-x+1/2, y+1/2, -z'

loop_
_atom_site_label
_atom_site_type_symbol
_atom_site_fract_x
_atom_site_fract_y
_atom_site_fract_z
_atom_site_U_iso_or_equiv
_atom_site_adp_type
_atom_site_occupancy
_atom_site_symmetry_multiplicity
_atom_site_calc_flag
_atom_site_refinement_flags
_atom_site_disorder_assembly
_atom_site_disorder_group
Zn1A Zn 0.14243(3) 0.284558(19) 0.14933(3) 0.02447(13) Uani 1 1 d U . .
O1A O 0.0000 0.0032(3) 0.0000 0.0409(13) Uani 1 2 d S . .
N1A N 0.15495(19) 0.1527(3) 0.1706(2) 0.0265(8) Uani 1 1 d U . .
N2A N 0.1890(2) 0.3100(3) 0.2689(2) 0.0277(10) Uani 1 1 d . . .
N3A N 0.1285(2) 0.4191(3) 0.1301(3) 0.0290(10) Uani 1 1 d . . .
N4A N 0.09076(19) 0.2602(3) 0.0291(2) 0.0259(9) Uani 1 1 d . . .
C1A C 0.1395(2) 0.0811(3) 0.1158(3) 0.0271(10) Uani 1 1 d . . .
C2A C 0.1624(3) -0.0023(3) 0.1569(3) 0.0302(10) Uani 1 1 d . . .
C3A C 0.1878(3) 0.0153(4) 0.2377(3) 0.0320(11) Uani 1 1 d . . .
C4A C 0.1834(2) 0.1080(3) 0.2421(2) 0.0270(10) Uani 1 1 d . . .
C5A C 0.2106(3) 0.1552(4) 0.3162(3) 0.0310(12) Uani 1 1 d . . .
H5A H 0.2291 0.1193 0.3629 0.0472(8) Uiso 1 1 calc R . .
C6A C 0.2125(2) 0.2440(3) 0.3266(3) 0.0263(10) Uani 1 1 d . . .
C7A C 0.2448(2) 0.2915(4) 0.4061(2) 0.0317(11) Uani 1 1 d . . .
C8A C 0.2356(2) 0.3809(3) 0.3908(3) 0.0281(10) Uani 1 1 d U . .
C9A C 0.2016(2) 0.3904(4) 0.3042(3) 0.0264(10) Uani 1 1 d U . .
C10A C 0.1854(2) 0.4717(4) 0.2690(3) 0.0299(10) Uani 1 1 d . . .
H10A H 0.1975 0.5228 0.3024 0.0472(8) Uiso 1 1 calc R . .
C11A C 0.1513(2) 0.4863(3) 0.1855(3) 0.0288(11) Uani 1 1 d . . .
C12A C 0.1327(3) 0.5711(3) 0.1448(3) 0.0335(12) Uani 1 1 d DU . .
C13A C 0.0988(2) 0.5566(4) 0.0638(3) 0.0306(10) Uani 1 1 d U . .
C14A C 0.0953(3) 0.4579(3) 0.0560(3) 0.0294(11) Uani 1 1 d . . .
C15A C 0.0628(3) 0.4137(4) -0.0158(3) 0.0341(12) Uani 1 1 d . . .
H15A H 0.0408 0.4509 -0.0619 0.0472(8) Uiso 1 1 calc R . .
C16A C 0.0577(2) 0.3241(4) -0.0305(3) 0.0295(11) Uani 1 1 d . . .
C17A C 0.0204(2) 0.2850(4) -0.1054(3) 0.0288(9) Uani 1 1 d U . .
C18A C 0.0299(2) 0.1904(4) -0.0965(3) 0.0308(11) Uani 1 1 d . . .
C19A C 0.0763(3) 0.1754(3) -0.0088(3) 0.0283(10) Uani 1 1 d U . .
C20A C 0.1027(2) 0.0948(3) 0.0330(3) 0.0269(10) Uani 1 1 d U . .
C21A C 0.1688(3) -0.0931(3) 0.1293(3) 0.0391(13) Uani 1 1 d . . .
H21A H 0.2025 -0.1283 0.1757 0.0472(8) Uiso 1 1 calc R . .
H21B H 0.1815 -0.0853 0.0926 0.0472(8) Uiso 1 1 calc R . .
H21C H 0.1264 -0.1245 0.1018 0.0472(8) Uiso 1 1 calc R . .
C22A C 0.2095(3) -0.0488(4) 0.3036(3) 0.0399(12) Uani 1 1 d . . .
H22A H 0.2492 -0.0249 0.3536 0.0472(8) Uiso 1 1 calc R . .
H22B H 0.2216 -0.1063 0.2913 0.0472(8) Uiso 1 1 calc R . .
C23A C 0.1557(2) -0.0656(4) 0.3164(3) 0.0438(11) Uani 1 1 d . . .
H23A H 0.1417 -0.0084 0.3254 0.0472(8) Uiso 1 1 calc R . .
H23B H 0.1730 -0.1045 0.3631 0.0472(8) Uiso 1 1 calc R . .
H23C H 0.1180 -0.0948 0.2689 0.0472(8) Uiso 1 1 calc R . .
C24A C 0.2782(2) 0.2399(4) 0.4838(2) 0.0397(13) Uani 1 1 d . . .
H24A H 0.3011 0.2818 0.5289 0.0472(8) Uiso 1 1 calc R . .
H24B H 0.3101 0.1978 0.4876 0.0472(8) Uiso 1 1 calc R . .
H24C H 0.2450 0.2066 0.4853 0.0472(8) Uiso 1 1 calc R . .
C25A C 0.2549(2) 0.4551(3) 0.4505(3) 0.0368(11) Uani 1 1 d U . .
H25A H 0.2969 0.4394 0.5019 0.0472(8) Uiso 1 1 calc R . .
H25B H 0.2619 0.5111 0.4305 0.0472(8) Uiso 1 1 calc R . .
C26A C 0.2032(3) 0.4696(5) 0.4639(4) 0.0648(17) Uani 1 1 d U . .
H26A H 0.1610 0.4819 0.4126 0.0472(8) Uiso 1 1 calc R . .
H26B H 0.2153 0.5207 0.4999 0.0472(8) Uiso 1 1 calc R . .
H26C H 0.1989 0.4158 0.4880 0.0472(8) Uiso 1 1 calc R . .
C27A C 0.1477(3) 0.6608(3) 0.1879(3) 0.0541(15) Uani 1 1 d DU . .
H27A H 0.1940 0.6609 0.2356 0.0472(8) Uiso 1 1 calc R . .
H27B H 0.1428 0.7094 0.1519 0.0472(8) Uiso 1 1 calc R . .
C28A C 0.1033(3) 0.6796(5) 0.2133(4) 0.0793(19) Uani 1 1 d DU . .
H28A H 0.0575 0.6670 0.1689 0.0472(8) Uiso 1 1 calc R . .
H28B H 0.1074 0.7427 0.2288 0.0472(8) Uiso 1 1 calc R . .
H28C H 0.1159 0.6414 0.2590 0.0472(8) Uiso 1 1 calc R . .
C29A C 0.0715(3) 0.6238(4) -0.0007(3) 0.0444(14) Uani 1 1 d . . .
H29A H 0.0879 0.6834 0.0226 0.0472(8) Uiso 1 1 calc R . .
H29B H 0.0232 0.6233 -0.0319 0.0472(8) Uiso 1 1 calc R . .
H29C H 0.0851 0.6094 -0.0357 0.0472(8) Uiso 1 1 calc R . .
C30A C -0.0212(2) 0.3353(4) -0.1843(3) 0.0385(12) Uani 1 1 d U . .
H30A H -0.0541 0.2940 -0.2266 0.0472(8) Uiso 1 1 calc R . .
H30B H -0.0453 0.3845 -0.1792 0.0472(8) Uiso 1 1 calc R . .
C31A C 0.0204(3) 0.3726(5) -0.2070(3) 0.0555(15) Uani 1 1 d U . .
H31A H 0.0568 0.4066 -0.1620 0.0472(8) Uiso 1 1 calc R . .
H31B H -0.0061 0.4125 -0.2531 0.0472(8) Uiso 1 1 calc R . .
H31C H 0.0382 0.3237 -0.2210 0.0472(8) Uiso 1 1 calc R . .
C32A C -0.0018(3) 0.1236(4) -0.1627(3) 0.0425(13) Uani 1 1 d . . .
H32A H -0.0283 0.1549 -0.2141 0.0472(8) Uiso 1 1 calc R . .
H32B H -0.0303 0.0840 -0.1571 0.0472(8) Uiso 1 1 calc R . .
H32C H 0.0323 0.0880 -0.1604 0.0472(8) Uiso 1 1 calc R . .
C33A C 0.0826(2) 0.0106(3) -0.0171(3) 0.0278(10) Uani 1 1 d . . .
C34A C 0.1162(2) -0.0202(4) -0.0488(3) 0.0369(12) Uani 1 1 d . . .
H34A H 0.1514 0.0143 -0.0416 0.0472(8) Uiso 1 1 calc R . .
C35A C 0.0988(2) -0.1002(3) -0.0906(3) 0.0356(11) Uani 1 1 d . . .
H35A H 0.1213 -0.1207 -0.1126 0.0472(8) Uiso 1 1 calc R . .
C36A C 0.0481(2) -0.1496(4) -0.0995(3) 0.0355(11) Uani 1 1 d U . .
H36A H 0.0367 -0.2057 -0.1264 0.0472(8) Uiso 1 1 calc R . .
C37A C 0.0128(2) -0.1189(4) -0.0695(3) 0.0345(11) Uani 1 1 d U . .
H37A H -0.0232 -0.1519 -0.0773 0.0472(8) Uiso 1 1 calc R . .
C38A C 0.0331(2) -0.0375(3) -0.0277(3) 0.0282(10) Uani 1 1 d . . .
Zn1B Zn 0.35752(3) 0.343351(18) 0.35081(3) 0.02421(13) Uani 1 1 d U . .
O1B O 0.5000 0.6246(4) 0.5000 0.0455(14) Uani 1 2 d S . .
N1B N 0.4081(2) 0.3688(3) 0.4698(2) 0.0272(10) Uani 1 1 d . . .
N2B N 0.3713(2) 0.2087(3) 0.3712(3) 0.0253(9) Uani 1 1 d . . .
N3B N 0.31083(18) 0.3194(3) 0.2309(2) 0.0244(9) Uani 1 1 d . . .
N4B N 0.3450(2) 0.4794(3) 0.3312(2) 0.0246(8) Uani 1 1 d U . .
C1B C 0.4237(2) 0.4474(3) 0.5084(3) 0.0257(10) Uani 1 1 d . . .
C2B C 0.4699(2) 0.4341(4) 0.5952(3) 0.0320(11) Uani 1 1 d . . .
C3B C 0.4803(2) 0.3489(4) 0.6083(3) 0.0331(10) Uani 1 1 d . . .
C4B C 0.4410(3) 0.3044(3) 0.5276(3) 0.0285(11) Uani 1 1 d . . .
C5B C 0.4391(3) 0.2102(4) 0.5171(3) 0.0293(11) Uani 1 1 d . . .
H5B H 0.4640 0.1748 0.5642 0.0472(8) Uiso 1 1 calc R . .
C6B C 0.4039(2) 0.1644(3) 0.4440(3) 0.0288(10) Uani 1 1 d . . .
C7B C 0.4013(3) 0.0707(4) 0.4321(3) 0.0369(12) Uani 1 1 d . . .
C8B C 0.3677(3) 0.0526(3) 0.3542(3) 0.0346(12) Uani 1 1 d U . .
C9B C 0.3496(2) 0.1414(4) 0.3156(3) 0.0306(11) Uani 1 1 d U . .
C10B C 0.3159(2) 0.1538(4) 0.2367(3) 0.0310(11) Uani 1 1 d . . .
H10B H 0.3022 0.1006 0.2055 0.0472(8) Uiso 1 1 calc R . .
C11B C 0.2972(3) 0.2366(3) 0.1920(3) 0.0294(11) Uani 1 1 d . . .
C12B C 0.2625(2) 0.2509(4) 0.1082(3) 0.0323(11) Uani 1 1 d U . .
C13B C 0.2565(2) 0.3407(4) 0.0956(2) 0.0270(9) Uani 1 1 d DU . .
C14B C 0.2847(2) 0.3797(3) 0.1692(3) 0.0269(10) Uani 1 1 d . . .
C15B C 0.2902(3) 0.4738(4) 0.1855(3) 0.0277(11) Uani 1 1 d . . .
H15B H 0.2740 0.5121 0.1407 0.0472(8) Uiso 1 1 calc R . .
C16B C 0.3153(2) 0.5153(3) 0.2558(3) 0.0291(11) Uani 1 1 d . . .
C17B C 0.3122(2) 0.6130(3) 0.2656(3) 0.0296(11) Uani 1 1 d . . .
C18B C 0.3344(2) 0.6303(3) 0.3397(3) 0.0311(11) Uani 1 1 d . . .
C19B C 0.3590(2) 0.5428(3) 0.3846(3) 0.0251(10) Uani 1 1 d . . .
C20B C 0.3973(2) 0.5302(3) 0.4689(3) 0.0266(10) Uani 1 1 d . . .
C21B C 0.5048(2) 0.5040(4) 0.6614(3) 0.0386(12) Uani 1 1 d . . .
H21D H 0.5415 0.4758 0.7106 0.0472(8) Uiso 1 1 calc R . .
H21E H 0.4736 0.5293 0.6709 0.0472(8) Uiso 1 1 calc R . .
H21F H 0.5219 0.5518 0.6454 0.0472(8) Uiso 1 1 calc R . .
C22B C 0.5206(2) 0.2934(4) 0.6836(2) 0.0381(12) Uani 1 1 d . . .
H22C H 0.5531 0.3327 0.7284 0.0472(8) Uiso 1 1 calc R . .
H22D H 0.5453 0.2475 0.6762 0.0472(8) Uiso 1 1 calc R . .
C23B C 0.4775(2) 0.2457(4) 0.7063(3) 0.0390(10) Uani 1 1 d . . .
H23D H 0.4518 0.2906 0.7122 0.0472(8) Uiso 1 1 calc R . .
H23E H 0.5063 0.2134 0.7569 0.0472(8) Uiso 1 1 calc R . .
H23F H 0.4475 0.2032 0.6641 0.0472(8) Uiso 1 1 calc R . .
C24B C 0.4315(3) 0.0051(3) 0.5034(4) 0.0407(13) Uani 1 1 d . . .
H24D H 0.4375 -0.0538 0.4873 0.0472(8) Uiso 1 1 calc R . .
H24E H 0.4018 -0.0006 0.5200 0.0472(8) Uiso 1 1 calc R . .
H24F H 0.4743 0.0280 0.5482 0.0472(8) Uiso 1 1 calc R . .
C25B C 0.3520(2) -0.0337(3) 0.3126(3) 0.0370(12) Uani 1 1 d . . .
H25C H 0.3062 -0.0315 0.2637 0.0472(8) Uiso 1 1 calc R . .
H25D H 0.3540 -0.0813 0.3476 0.0472(8) Uiso 1 1 calc R . .
C26B C 0.3972(2) -0.0580(3) 0.2895(3) 0.0439(11) Uani 1 1 d . . .
H26D H 0.4011 -0.0072 0.2621 0.0472(8) Uiso 1 1 calc R . .
H26E H 0.3794 -0.1099 0.2535 0.0472(8) Uiso 1 1 calc R . .
H26F H 0.4409 -0.0729 0.3376 0.0472(8) Uiso 1 1 calc R . .
C27B C 0.2435(2) 0.1771(4) 0.0495(3) 0.0398(12) Uani 1 1 d . . .
H27C H 0.2036 0.1953 -0.0030 0.0472(8) Uiso 1 1 calc R . .
H27D H 0.2323 0.1232 0.0674 0.0472(8) Uiso 1 1 calc R . .
C28B C 0.2988(2) 0.1532(4) 0.0395(3) 0.0452(12) Uani 1 1 d . . .
H28D H 0.3137 0.2077 0.0278 0.0472(8) Uiso 1 1 calc R . .
H28E H 0.2819 0.1106 -0.0047 0.0472(8) Uiso 1 1 calc R . .
H28F H 0.3359 0.1261 0.0890 0.0472(8) Uiso 1 1 calc R . .
C29B C 0.2221(2) 0.3832(4) 0.0141(2) 0.0380(12) Uani 1 1 d D . .
H29D H 0.2500 0.3777 -0.0051 0.0472(8) Uiso 1 1 calc R . .
H29E H 0.2140 0.4467 0.0176 0.0472(8) Uiso 1 1 calc R . .
H29F H 0.1800 0.3527 -0.0232 0.0472(8) Uiso 1 1 calc R . .
C30B C 0.2899(3) 0.6801(4) 0.1976(3) 0.0423(13) Uani 1 1 d U . .
H30C H 0.2504 0.6565 0.1472 0.0472(8) Uiso 1 1 calc R . .
H30D H 0.2776 0.7375 0.2101 0.0472(8) Uiso 1 1 calc R . .
C31B C 0.3447(3) 0.6968(4) 0.1866(3) 0.0663(17) Uani 1 1 d U . .
H31D H 0.3860 0.7096 0.2386 0.0472(8) Uiso 1 1 calc R . .
H31E H 0.3329 0.7481 0.1508 0.0472(8) Uiso 1 1 calc R . .
H31F H 0.3504 0.6435 0.1633 0.0472(8) Uiso 1 1 calc R . .
C32B C 0.3303(3) 0.7211(3) 0.3696(3) 0.0400(13) Uani 1 1 d . . .
H32D H 0.3096 0.7641 0.3253 0.0472(8) Uiso 1 1 calc R . .
H32E H 0.3748 0.7417 0.4120 0.0472(8) Uiso 1 1 calc R . .
H32F H 0.3039 0.7162 0.3908 0.0472(8) Uiso 1 1 calc R . .
C33B C 0.4154(2) 0.6138(3) 0.5167(3) 0.0279(10) Uani 1 1 d . . .
C34B C 0.3849(2) 0.6460(4) 0.5506(3) 0.0374(11) Uani 1 1 d . . .
H34B H 0.3508 0.6122 0.5465 0.0472(8) Uiso 1 1 calc R . .
C35B C 0.4038(3) 0.7280(4) 0.5908(3) 0.0509(15) Uani 1 1 d . . .
H35B H 0.3817 0.7499 0.6129 0.0472(8) Uiso 1 1 calc R . .
C36B C 0.4544(2) 0.7778(4) 0.5991(3) 0.0439(13) Uani 1 1 d . . .
H36B H 0.4663 0.8338 0.6260 0.0472(8) Uiso 1 1 calc R . .
C37B C 0.4868(3) 0.7471(4) 0.5689(3) 0.0364(11) Uani 1 1 d . . .
H37B H 0.5222 0.7809 0.5760 0.0472(8) Uiso 1 1 calc R . .
C38B C 0.4690(2) 0.6674(4) 0.5283(3) 0.0294(10) Uani 1 1 d . . .

loop_
_atom_site_aniso_label
_atom_site_aniso_U_11
_atom_site_aniso_U_22
_atom_site_aniso_U_33
_atom_site_aniso_U_23
_atom_site_aniso_U_13
_atom_site_aniso_U_12
Zn1A 0.0281(3) 0.0213(3) 0.0242(3) -0.0007(2) 0.0153(3) -0.0002(2)
O1A 0.053(3) 0.020(2) 0.070(4) 0.000 0.047(3) 0.000
N1A 0.0261(18) 0.0279(18) 0.0201(16) -0.0070(15) 0.0103(15) -0.0004(15)
N2A 0.034(2) 0.027(2) 0.0202(19) 0.0026(16) 0.0149(18) 0.0013(17)
N3A 0.030(2) 0.027(2) 0.030(2) 0.001(2) 0.0175(19) -0.003(2)
N4A 0.026(2) 0.022(2) 0.030(2) 0.0020(17) 0.0173(18) 0.0001(16)
C1A 0.026(2) 0.027(2) 0.030(2) -0.0087(18) 0.017(2) -0.0023(17)
C2A 0.031(2) 0.032(2) 0.0212(19) -0.0043(17) 0.0118(17) 0.0000(19)
C3A 0.034(3) 0.033(3) 0.028(2) -0.0036(19) 0.018(2) 0.003(2)
C4A 0.026(2) 0.034(2) 0.0154(16) -0.0001(16) 0.0092(16) 0.0043(17)
C5A 0.034(3) 0.031(3) 0.025(2) 0.002(2) 0.015(2) 0.005(2)
C6A 0.0257(19) 0.034(2) 0.0141(15) -0.0077(15) 0.0084(15) -0.0029(16)
C7A 0.031(2) 0.036(2) 0.0201(19) -0.007(2) 0.0098(18) -0.003(2)
C8A 0.026(2) 0.025(2) 0.029(2) 0.0006(18) 0.0136(19) -0.0015(17)
C9A 0.021(2) 0.039(3) 0.0167(17) -0.0046(17) 0.0093(16) -0.0048(18)
C10A 0.035(2) 0.027(2) 0.0224(18) -0.0077(15) 0.0134(17) -0.0107(18)
C11A 0.035(3) 0.017(2) 0.039(3) -0.002(2) 0.023(2) -0.0041(19)
C12A 0.038(3) 0.017(2) 0.052(3) -0.0079(18) 0.030(2) -0.0034(18)
C13A 0.033(2) 0.027(2) 0.039(2) -0.0033(19) 0.025(2) -0.0041(19)
C14A 0.037(2) 0.0140(17) 0.046(3) 0.0025(17) 0.029(2) 0.0004(16)
C15A 0.040(3) 0.034(3) 0.028(2) 0.012(2) 0.019(2) 0.005(2)
C16A 0.027(2) 0.035(3) 0.027(2) 0.0115(19) 0.016(2) 0.0064(19)
C17A 0.0247(19) 0.030(2) 0.036(2) 0.0051(17) 0.0199(17) 0.0048(17)
C18A 0.030(2) 0.037(2) 0.031(2) 0.005(2) 0.021(2) 0.006(2)
C19A 0.030(2) 0.027(2) 0.027(2) -0.0130(16) 0.0159(19) -0.0047(17)
C20A 0.022(2) 0.023(2) 0.039(2) -0.0012(18) 0.020(2) -0.0010(17)
C21A 0.039(3) 0.026(2) 0.038(3) 0.003(2) 0.014(2) 0.011(2)
C22A 0.049(3) 0.023(2) 0.045(3) -0.001(2) 0.026(3) 0.003(2)
C23A 0.058(3) 0.035(2) 0.042(3) 0.002(2) 0.031(2) 0.001(2)
C24A 0.049(3) 0.046(3) 0.0154(17) -0.0034(19) 0.0132(19) 0.001(2)
C25A 0.048(3) 0.025(2) 0.022(2) -0.0102(17) 0.0116(19) -0.0103(19)
C26A 0.102(4) 0.051(3) 0.054(3) -0.017(3) 0.052(3) -0.013(3)
C27A 0.064(4) 0.018(2) 0.049(3) 0.000(2) 0.015(3) 0.001(2)
C28A 0.069(4) 0.049(3) 0.079(4) -0.017(3) 0.020(3) 0.005(3)
C29A 0.052(3) 0.035(3) 0.037(3) 0.008(2) 0.021(2) 0.009(2)
C30A 0.032(2) 0.050(3) 0.040(3) 0.000(2) 0.024(2) 0.007(2)
C31A 0.067(3) 0.066(3) 0.043(3) 0.008(2) 0.037(3) 0.010(3)
C32A 0.055(3) 0.027(2) 0.028(2) -0.0031(19) 0.014(2) -0.005(2)
C33A 0.037(2) 0.024(2) 0.023(2) -0.0060(17) 0.0176(19) 0.0015(18)
C34A 0.039(3) 0.034(3) 0.051(3) -0.021(2) 0.034(2) -0.013(2)
C35A 0.040(2) 0.028(2) 0.046(3) -0.013(2) 0.029(2) -0.007(2)
C36A 0.043(2) 0.028(2) 0.037(2) -0.010(2) 0.025(2) 0.002(2)
C37A 0.031(3) 0.028(2) 0.037(3) -0.006(2) 0.015(2) -0.004(2)
C38A 0.032(2) 0.022(2) 0.029(2) 0.0004(18) 0.017(2) 0.0033(19)
Zn1B 0.0283(3) 0.0198(3) 0.0241(3) -0.0005(2) 0.0150(3) -0.0002(2)
O1B 0.043(3) 0.029(3) 0.083(4) 0.000 0.048(3) 0.000
N1B 0.034(2) 0.026(2) 0.0201(19) -0.0014(16) 0.0150(18) 0.0015(17)
N2B 0.032(2) 0.018(2) 0.028(2) -0.0025(18) 0.0184(19) -0.0008(18)
N3B 0.0226(19) 0.020(2) 0.030(2) -0.0066(15) 0.0151(18) -0.0037(14)
N4B 0.031(2) 0.0144(15) 0.0313(18) 0.0055(14) 0.0200(17) 0.0043(14)
C1B 0.025(2) 0.030(2) 0.025(2) 0.0080(17) 0.0165(18) 0.0025(17)
C2B 0.036(3) 0.031(2) 0.023(2) -0.0086(19) 0.013(2) -0.009(2)
C3B 0.039(2) 0.038(2) 0.0174(17) -0.0055(16) 0.0136(17) -0.004(2)
C4B 0.036(3) 0.025(2) 0.026(2) -0.0049(18) 0.019(2) -0.0028(19)
C5B 0.033(3) 0.024(2) 0.033(3) 0.0003(19) 0.021(2) 0.0020(18)
C6B 0.027(2) 0.033(2) 0.023(2) 0.0045(17) 0.0127(18) 0.0010(18)
C7B 0.040(3) 0.024(2) 0.041(3) 0.011(2) 0.020(2) 0.005(2)
C8B 0.036(3) 0.026(2) 0.033(2) 0.0076(17) 0.015(2) -0.0004(19)
C9B 0.027(2) 0.028(2) 0.031(3) 0.000(2) 0.013(2) -0.002(2)
C10B 0.033(2) 0.022(2) 0.042(2) -0.0043(18) 0.024(2) -0.0023(17)
C11B 0.034(3) 0.018(2) 0.040(3) -0.0058(18) 0.023(2) -0.0049(18)
C12B 0.030(2) 0.041(3) 0.027(2) -0.014(2) 0.017(2) -0.012(2)
C13B 0.0232(19) 0.031(2) 0.030(2) 0.000(2) 0.0169(18) -0.0019(19)
C14B 0.025(2) 0.0217(19) 0.036(2) 0.0050(17) 0.0194(19) 0.0036(16)
C15B 0.029(3) 0.027(3) 0.025(2) 0.004(2) 0.014(2) 0.003(2)
C16B 0.033(2) 0.0139(17) 0.042(3) 0.0013(17) 0.023(2) 0.0008(16)
C17B 0.032(2) 0.0152(19) 0.032(2) 0.0071(17) 0.013(2) 0.0060(18)
C18B 0.027(2) 0.016(2) 0.042(3) 0.0025(18) 0.015(2) 0.0054(17)
C19B 0.025(2) 0.0169(19) 0.028(2) 0.0039(16) 0.0124(19) 0.0033(16)
C20B 0.031(2) 0.028(2) 0.0185(18) -0.0063(17) 0.0127(18) -0.0019(19)
C21B 0.035(2) 0.051(3) 0.025(2) -0.005(2) 0.015(2) 0.001(2)
C22B 0.046(3) 0.035(3) 0.0190(18) 0.005(2) 0.0109(19) 0.003(2)
C23B 0.047(2) 0.044(2) 0.030(2) 0.0096(17) 0.0242(19) 0.0043(19)
C24B 0.051(3) 0.021(2) 0.060(3) 0.011(2) 0.037(3) 0.001(2)
C25B 0.039(3) 0.027(2) 0.049(3) -0.004(2) 0.028(3) -0.004(2)
C26B 0.044(2) 0.036(2) 0.055(3) -0.015(2) 0.030(2) 0.006(2)
C27B 0.039(3) 0.044(3) 0.041(3) -0.010(2) 0.026(2) -0.014(2)
C28B 0.044(2) 0.043(3) 0.050(3) -0.022(2) 0.029(2) -0.008(2)
C29B 0.032(2) 0.038(2) 0.038(3) 0.001(2) 0.017(2) 0.002(2)
C30B 0.058(3) 0.026(2) 0.024(2) 0.0100(18) 0.013(2) 0.014(2)
C31B 0.086(4) 0.055(4) 0.040(3) 0.012(3) 0.026(3) -0.024(3)
C32B 0.039(3) 0.026(2) 0.034(3) -0.009(2) 0.010(2) 0.002(2)
C33B 0.0205(19) 0.027(2) 0.029(2) 0.0000(18) 0.0105(17) -0.0053(17)
C34B 0.041(3) 0.036(3) 0.036(2) -0.004(2) 0.022(2) -0.005(2)
C35B 0.067(4) 0.053(3) 0.046(3) -0.018(3) 0.041(3) -0.008(3)
C36B 0.054(3) 0.036(3) 0.032(2) -0.013(2) 0.019(2) -0.020(2)
C37B 0.035(3) 0.030(3) 0.036(3) 0.001(2) 0.016(2) -0.008(2)
C38B 0.024(2) 0.029(2) 0.032(2) 0.002(2) 0.014(2) -0.0005(19)

loop_
_atom_type_symbol
_atom_type_description
_atom_type_scat_dispersion_real
_atom_type_scat_dispersion_imag
_atom_type_scat_source
C C 0.0033 0.0016 'International Tables Vol C Tables 4.2.6.8 and 6.1.1.4'
H H 0.0000 0.0000 'International Tables Vol C Tables 4.2.6.8 and 6.1.1.4'
N N 0.0061 0.0033 'International Tables Vol C Tables 4.2.6.8 and 6.1.1.4'
O O 0.0106 0.0060 'International Tables Vol C Tables 4.2.6.8 and 6.1.1.4'
Zn Zn 0.2839 1.4301 'International Tables Vol C Tables 4.2.6.8 and 6.1.1.4'

loop_
_geom_angle_atom_site_label_1
_geom_angle_atom_site_label_2
_geom_angle_atom_site_label_3
_geom_angle
_geom_angle_site_symmetry_1
_geom_angle_site_symmetry_3
_geom_angle_publ_flag
N1A Zn1A N3A 177.99(17) . . ?
N1A Zn1A N4A 89.88(16) . . ?
N3A Zn1A N4A 91.38(18) . . ?
N1A Zn1A N2A 90.73(16) . . ?
N3A Zn1A N2A 87.92(18) . . ?
N4A Zn1A N2A 176.64(16) . . ?
C38A O1A C38A 127.9(6) . 2 ?
C4A N1A C1A 102.3(4) . . ?
C4A N1A Zn1A 128.9(3) . . ?
C1A N1A Zn1A 128.8(3) . . ?
C9A N2A C6A 108.9(4) . . ?
C9A N2A Zn1A 127.2(3) . . ?
C6A N2A Zn1A 123.9(3) . . ?
C11A N3A C14A 107.8(4) . . ?
C11A N3A Zn1A 128.3(4) . . ?
C14A N3A Zn1A 123.8(4) . . ?
C16A N4A C19A 107.3(4) . . ?
C16A N4A Zn1A 125.4(3) . . ?
C19A N4A Zn1A 127.0(3) . . ?
C20A C1A C2A 127.0(4) . . ?
C20A C1A N1A 122.1(4) . . ?
C2A C1A N1A 110.8(4) . . ?
C3A C2A C1A 106.6(4) . . ?
C3A C2A C21A 122.1(5) . . ?
C1A C2A C21A 130.9(4) . . ?
C4A C3A C2A 105.1(5) . . ?
C4A C3A C22A 125.7(5) . . ?
C2A C3A C22A 129.1(5) . . ?
N1A C4A C3A 115.1(4) . . ?
N1A C4A C5A 121.7(5) . . ?
C3A C4A C5A 123.1(5) . . ?
C6A C5A C4A 127.1(5) . . ?
C6A C5A H5A 116.5 . . ?
C4A C5A H5A 116.5 . . ?
C5A C6A N2A 127.6(5) . . ?
C5A C6A C7A 125.7(5) . . ?
N2A C6A C7A 106.6(4) . . ?
C8A C7A C6A 107.4(4) . . ?
C8A C7A C24A 131.2(5) . . ?
C6A C7A C24A 121.4(5) . . ?
C7A C8A C9A 106.0(4) . . ?
C7A C8A C25A 127.0(5) . . ?
C9A C8A C25A 127.0(4) . . ?
N2A C9A C10A 127.6(4) . . ?
N2A C9A C8A 111.0(4) . . ?
C10A C9A C8A 121.3(5) . . ?
C9A C10A C11A 124.6(5) . . ?
C9A C10A H10A 117.7 . . ?
C11A C10A H10A 117.7 . . ?
N3A C11A C10A 124.1(5) . . ?
N3A C11A C12A 108.9(4) . . ?
C10A C11A C12A 127.0(5) . . ?
C13A C12A C11A 109.2(4) . . ?
C13A C12A C27A 127.6(5) . . ?
C11A C12A C27A 123.2(4) . . ?
C12A C13A C29A 128.1(5) . . ?
C12A C13A C14A 104.1(5) . . ?
C29A C13A C14A 127.8(5) . . ?
N3A C14A C15A 126.2(5) . . ?
N3A C14A C13A 109.9(5) . . ?
C15A C14A C13A 123.8(5) . . ?
C16A C15A C14A 129.2(5) . . ?
C16A C15A H15A 115.4 . . ?
C14A C15A H15A 115.4 . . ?
C15A C16A C17A 125.2(5) . . ?
C15A C16A N4A 123.3(5) . . ?
C17A C16A N4A 111.4(5) . . ?
C16A C17A C18A 108.7(5) . . ?
C16A C17A C30A 125.5(5) . . ?
C18A C17A C30A 125.8(5) . . ?
C17A C18A C19A 105.0(4) . . ?
C17A C18A C32A 125.8(5) . . ?
C19A C18A C32A 129.2(5) . . ?
C20A C19A N4A 123.4(4) . . ?
C20A C19A C18A 129.1(4) . . ?
N4A C19A C18A 107.5(4) . . ?
C19A C20A C1A 127.9(4) . . ?
C19A C20A C33A 116.3(4) . . ?
C1A C20A C33A 115.4(4) . . ?
C2A C21A H21A 109.5 . . ?
C2A C21A H21B 109.5 . . ?
H21A C21A H21B 109.5 . . ?
C2A C21A H21C 109.5 . . ?
H21A C21A H21C 109.5 . . ?
H21B C21A H21C 109.5 . . ?
C3A C22A C23A 111.9(4) . . ?
C3A C22A H22A 109.2 . . ?
C23A C22A H22A 109.2 . . ?
C3A C22A H22B 109.2 . . ?
C23A C22A H22B 109.2 . . ?
H22A C22A H22B 107.9 . . ?
C22A C23A H23A 109.5 . . ?
C22A C23A H23B 109.5 . . ?
H23A C23A H23B 109.5 . . ?
C22A C23A H23C 109.5 . . ?
H23A C23A H23C 109.5 . . ?
H23B C23A H23C 109.5 . . ?
C7A C24A H24A 109.5 . . ?
C7A C24A H24B 109.5 . . ?
H24A C24A H24B 109.5 . . ?
C7A C24A H24C 109.5 . . ?
H24A C24A H24C 109.5 . . ?
H24B C24A H24C 109.5 . . ?
C26A C25A C8A 110.8(4) . . ?
C26A C25A H25A 109.5 . . ?
C8A C25A H25A 109.5 . . ?
C26A C25A H25B 109.5 . . ?
C8A C25A H25B 109.5 . . ?
H25A C25A H25B 108.1 . . ?
C25A C26A H26A 109.5 . . ?
C25A C26A H26B 109.5 . . ?
H26A C26A H26B 109.5 . . ?
C25A C26A H26C 109.5 . . ?
H26A C26A H26C 109.5 . . ?
H26B C26A H26C 109.5 . . ?
C28A C27A C12A 112.6(5) . . ?
C28A C27A H27A 109.1 . . ?
C12A C27A H27A 109.1 . . ?
C28A C27A H27B 109.1 . . ?
C12A C27A H27B 109.1 . . ?
H27A C27A H27B 107.8 . . ?
C27A C28A H28A 109.5 . . ?
C27A C28A H28B 109.5 . . ?
H28A C28A H28B 109.5 . . ?
C27A C28A H28C 109.5 . . ?
H28A C28A H28C 109.5 . . ?
H28B C28A H28C 109.5 . . ?
C13A C29A H29A 109.5 . . ?
C13A C29A H29B 109.5 . . ?
H29A C29A H29B 109.5 . . ?
C13A C29A H29C 109.5 . . ?
H29A C29A H29C 109.5 . . ?
H29B C29A H29C 109.5 . . ?
C31A C30A C17A 110.8(4) . . ?
C31A C30A H30A 109.5 . . ?
C17A C30A H30A 109.5 . . ?
C31A C30A H30B 109.5 . . ?
C17A C30A H30B 109.5 . . ?
H30A C30A H30B 108.1 . . ?
C30A C31A H31A 109.5 . . ?
C30A C31A H31B 109.5 . . ?
H31A C31A H31B 109.5 . . ?
C30A C31A H31C 109.5 . . ?
H31A C31A H31C 109.5 . . ?
H31B C31A H31C 109.5 . . ?
C18A C32A H32A 109.5 . . ?
C18A C32A H32B 109.5 . . ?
H32A C32A H32B 109.5 . . ?
C18A C32A H32C 109.5 . . ?
H32A C32A H32C 109.5 . . ?
H32B C32A H32C 109.5 . . ?
C38A C33A C34A 119.5(4) . . ?
C38A C33A C20A 118.0(4) . . ?
C34A C33A C20A 122.4(4) . . ?
C35A C34A C33A 120.8(5) . . ?
C35A C34A H34A 119.6 . . ?
C33A C34A H34A 119.6 . . ?
C36A C35A C34A 118.4(4) . . ?
C36A C35A H35A 120.8 . . ?
C34A C35A H35A 120.8 . . ?
C35A C36A C37A 121.6(5) . . ?
C35A C36A H36A 119.2 . . ?
C37A C36A H36A 119.2 . . ?
C38A C37A C36A 117.0(5) . . ?
C38A C37A H37A 121.5 . . ?
C36A C37A H37A 121.5 . . ?
C33A C38A O1A 114.3(4) . . ?
C33A C38A C37A 122.6(5) . . ?
O1A C38A C37A 122.9(5) . . ?
N1B Zn1B N2B 91.35(18) . . ?
N1B Zn1B N3B 176.93(16) . . ?
N2B Zn1B N3B 89.18(17) . . ?
N1B Zn1B N4B 88.21(17) . . ?
N2B Zn1B N4B 179.2(2) . . ?
N3B Zn1B N4B 91.22(16) . . ?
C38B O1B C38B 124.2(6) . 2_656 ?
C1B N1B C4B 106.2(4) . . ?
C1B N1B Zn1B 129.7(3) . . ?
C4B N1B Zn1B 123.6(3) . . ?
C9B N2B C6B 104.4(4) . . ?
C9B N2B Zn1B 127.7(4) . . ?
C6B N2B Zn1B 127.9(3) . . ?
C14B N3B C11B 102.9(4) . . ?
C14B N3B Zn1B 128.9(3) . . ?
C11B N3B Zn1B 128.1(3) . . ?
C19B N4B C16B 111.2(4) . . ?
C19B N4B Zn1B 127.0(3) . . ?
C16B N4B Zn1B 121.6(3) . . ?
N1B C1B C20B 123.2(4) . . ?
N1B C1B C2B 110.6(4) . . ?
C20B C1B C2B 126.2(5) . . ?
C3B C2B C1B 107.8(4) . . ?
C3B C2B C21B 123.1(5) . . ?
C1B C2B C21B 129.0(5) . . ?
C2B C3B C4B 106.4(5) . . ?
C2B C3B C22B 133.2(5) . . ?
C4B C3B C22B 120.4(5) . . ?
N1B C4B C5B 127.8(5) . . ?
N1B C4B C3B 109.0(4) . . ?
C5B C4B C3B 123.3(5) . . ?
C6B C5B C4B 126.3(5) . . ?
C6B C5B H5B 116.8 . . ?
C4B C5B H5B 116.8 . . ?
N2B C6B C5B 122.2(5) . . ?
N2B C6B C7B 110.3(5) . . ?
C5B C6B C7B 127.3(5) . . ?
C8B C7B C6B 110.0(5) . . ?
C8B C7B C24B 129.0(5) . . ?
C6B C7B C24B 121.0(5) . . ?
C7B C8B C25B 130.3(5) . . ?
C7B C8B C9B 104.3(5) . . ?
C25B C8B C9B 125.5(4) . . ?
C10B C9B N2B 125.0(5) . . ?
C10B C9B C8B 123.9(5) . . ?
N2B C9B C8B 111.1(4) . . ?
C9B C10B C11B 129.2(5) . . ?
C9B C10B H10B 115.4 . . ?
C11B C10B H10B 115.4 . . ?
N3B C11B C12B 109.4(4) . . ?
N3B C11B C10B 120.6(4) . . ?
C12B C11B C10B 129.9(5) . . ?
C13B C12B C11B 107.6(4) . . ?
C13B C12B C27B 128.7(5) . . ?
C11B C12B C27B 123.4(5) . . ?
C12B C13B C14B 106.2(4) . . ?
C12B C13B C29B 123.8(5) . . ?
C14B C13B C29B 130.0(5) . . ?
N3B C14B C13B 113.9(4) . . ?
N3B C14B C15B 119.8(5) . . ?
C13B C14B C15B 126.3(5) . . ?
C16B C15B C14B 128.6(5) . . ?
C16B C15B H15B 115.7 . . ?
C14B C15B H15B 115.7 . . ?
C15B C16B N4B 129.7(5) . . ?
C15B C16B C17B 124.7(5) . . ?
N4B C16B C17B 105.5(4) . . ?
C18B C17B C16B 109.4(4) . . ?
C18B C17B C30B 127.8(5) . . ?
C16B C17B C30B 122.7(5) . . ?
C17B C18B C19B 106.7(4) . . ?
C17B C18B C32B 124.4(5) . . ?
C19B C18B C32B 128.7(5) . . ?
N4B C19B C20B 125.3(4) . . ?
N4B C19B C18B 107.0(4) . . ?
C20B C19B C18B 127.3(4) . . ?
C1B C20B C19B 125.1(4) . . ?
C1B C20B C33B 119.5(4) . . ?
C19B C20B C33B 115.1(4) . . ?
C2B C21B H21D 109.5 . . ?
C2B C21B H21E 109.5 . . ?
H21D C21B H21E 109.5 . . ?
C2B C21B H21F 109.5 . . ?
H21D C21B H21F 109.5 . . ?
H21E C21B H21F 109.5 . . ?
C3B C22B C23B 113.0(4) . . ?
C3B C22B H22C 109.0 . . ?
C23B C22B H22C 109.0 . . ?
C3B C22B H22D 109.0 . . ?
C23B C22B H22D 109.0 . . ?
H22C C22B H22D 107.8 . . ?
C22B C23B H23D 109.5 . . ?
C22B C23B H23E 109.5 . . ?
H23D C23B H23E 109.5 . . ?
C22B C23B H23F 109.5 . . ?
H23D C23B H23F 109.5 . . ?
H23E C23B H23F 109.5 . . ?
C7B C24B H24D 109.5 . . ?
C7B C24B H24E 109.5 . . ?
H24D C24B H24E 109.5 . . ?
C7B C24B H24F 109.5 . . ?
H24D C24B H24F 109.5 . . ?
H24E C24B H24F 109.5 . . ?
C8B C25B C26B 113.6(4) . . ?
C8B C25B H25C 108.8 . . ?
C26B C25B H25C 108.8 . . ?
C8B C25B H25D 108.8 . . ?
C26B C25B H25D 108.8 . . ?
H25C C25B H25D 107.7 . . ?
C25B C26B H26D 109.5 . . ?
C25B C26B H26E 109.5 . . ?
H26D C26B H26E 109.5 . . ?
C25B C26B H26F 109.5 . . ?
H26D C26B H26F 109.5 . . ?
H26E C26B H26F 109.5 . . ?
C12B C27B C28B 112.9(4) . . ?
C12B C27B H27C 109.0 . . ?
C28B C27B H27C 109.0 . . ?
C12B C27B H27D 109.0 . . ?
C28B C27B H27D 109.0 . . ?
H27C C27B H27D 107.8 . . ?
C27B C28B H28D 109.5 . . ?
C27B C28B H28E 109.5 . . ?
H28D C28B H28E 109.5 . . ?
C27B C28B H28F 109.5 . . ?
H28D C28B H28F 109.5 . . ?
H28E C28B H28F 109.5 . . ?
C13B C29B H29D 109.5 . . ?
C13B C29B H29E 109.5 . . ?
H29D C29B H29E 109.5 . . ?
C13B C29B H29F 109.5 . . ?
H29D C29B H29F 109.5 . . ?
H29E C29B H29F 109.5 . . ?
C31B C30B C17B 110.9(4) . . ?
C31B C30B H30C 109.5 . . ?
C17B C30B H30C 109.5 . . ?
C31B C30B H30D 109.5 . . ?
C17B C30B H30D 109.5 . . ?
H30C C30B H30D 108.0 . . ?
C30B C31B H31D 109.5 . . ?
C30B C31B H31E 109.5 . . ?
H31D C31B H31E 109.5 . . ?
C30B C31B H31F 109.5 . . ?
H31D C31B H31F 109.5 . . ?
H31E C31B H31F 109.5 . . ?
C18B C32B H32D 109.5 . . ?
C18B C32B H32E 109.5 . . ?
H32D C32B H32E 109.5 . . ?
C18B C32B H32F 109.5 . . ?
H32D C32B H32F 109.5 . . ?
H32E C32B H32F 109.5 . . ?
C34B C33B C38B 116.6(5) . . ?
C34B C33B C20B 125.4(4) . . ?
C38B C33B C20B 118.0(4) . . ?
C33B C34B C35B 120.6(5) . . ?
C33B C34B H34B 119.7 . . ?
C35B C34B H34B 119.7 . . ?
C36B C35B C34B 120.8(5) . . ?
C36B C35B H35B 119.6 . . ?
C34B C35B H35B 119.6 . . ?
C37B C36B C35B 120.3(5) . . ?
C37B C36B H36B 119.9 . . ?
C35B C36B H36B 119.9 . . ?
C36B C37B C38B 120.4(5) . . ?
C36B C37B H37B 119.8 . . ?
C38B C37B H37B 119.8 . . ?
O1B C38B C37B 127.0(5) . . ?
O1B C38B C33B 111.4(4) . . ?
C37B C38B C33B 121.3(5) . . ?

loop_
_geom_bond_atom_site_label_1
_geom_bond_atom_site_label_2
_geom_bond_distance
_geom_bond_site_symmetry_2
_geom_bond_publ_flag
Zn1A N1A 2.001(5) . ?
Zn1A N3A 2.037(5) . ?
Zn1A N4A 2.047(4) . ?
Zn1A N2A 2.051(4) . ?
O1A C38A 1.383(5) . ?
O1A C38A 1.383(5) 2 ?
N1A C4A 1.376(6) . ?
N1A C1A 1.432(6) . ?
N2A C9A 1.342(6) . ?
N2A C6A 1.383(6) . ?
N3A C11A 1.367(7) . ?
N3A C14A 1.368(7) . ?
N4A C16A 1.383(6) . ?
N4A C19A 1.419(6) . ?
C1A C20A 1.401(7) . ?
C1A C2A 1.423(7) . ?
C2A C3A 1.415(6) . ?
C2A C21A 1.511(7) . ?
C3A C4A 1.395(7) . ?
C3A C22A 1.479(7) . ?
C4A C5A 1.441(7) . ?
C5A C6A 1.338(7) . ?
C5A H5A 0.9500 . ?
C6A C7A 1.513(6) . ?
C7A C8A 1.358(7) . ?
C7A C24A 1.514(5) . ?
C8A C9A 1.466(6) . ?
C8A C25A 1.509(6) . ?
C9A C10A 1.349(8) . ?
C10A C11A 1.419(7) . ?
C10A H10A 0.9500 . ?
C11A C12A 1.438(7) . ?
C12A C13A 1.377(7) . ?
C12A C27A 1.526(4) . ?
C13A C29A 1.476(7) . ?
C13A C14A 1.479(7) . ?
C14A C15A 1.371(8) . ?
C15A C16A 1.360(8) . ?
C15A H15A 0.9500 . ?
C16A C17A 1.381(7) . ?
C17A C18A 1.426(8) . ?
C17A C30A 1.520(7) . ?
C18A C19A 1.488(7) . ?
C18A C32A 1.488(7) . ?
C19A C20A 1.400(7) . ?
C20A C33A 1.513(7) . ?
C21A H21A 0.9800 . ?
C21A H21B 0.9800 . ?
C21A H21C 0.9800 . ?
C22A C23A 1.526(7) . ?
C22A H22A 0.9900 . ?
C22A H22B 0.9900 . ?
C23A H23A 0.9800 . ?
C23A H23B 0.9800 . ?
C23A H23C 0.9800 . ?
C24A H24A 0.9800 . ?
C24A H24B 0.9800 . ?
C24A H24C 0.9800 . ?
C25A C26A 1.480(7) . ?
C25A H25A 0.9900 . ?
C25A H25B 0.9900 . ?
C26A H26A 0.9800 . ?
C26A H26B 0.9800 . ?
C26A H26C 0.9800 . ?
C27A C28A 1.497(4) . ?
C27A H27A 0.9900 . ?
C27A H27B 0.9900 . ?
C28A H28A 0.9800 . ?
C28A H28B 0.9800 . ?
C28A H28C 0.9800 . ?
C29A H29A 0.9800 . ?
C29A H29B 0.9800 . ?
C29A H29C 0.9800 . ?
C30A C31A 1.470(7) . ?
C30A H30A 0.9900 . ?
C30A H30B 0.9900 . ?
C31A H31A 0.9800 . ?
C31A H31B 0.9800 . ?
C31A H31C 0.9800 . ?
C32A H32A 0.9800 . ?
C32A H32B 0.9800 . ?
C32A H32C 0.9800 . ?
C33A C38A 1.331(7) . ?
C33A C34A 1.402(6) . ?
C34A C35A 1.385(7) . ?
C34A H34A 0.9500 . ?
C35A C36A 1.380(6) . ?
C35A H35A 0.9500 . ?
C36A C37A 1.410(6) . ?
C36A H36A 0.9500 . ?
C37A C38A 1.401(7) . ?
C37A H37A 0.9500 . ?
Zn1B N1B 2.031(4) . ?
Zn1B N2B 2.040(4) . ?
Zn1B N3B 2.053(4) . ?
Zn1B N4B 2.058(4) . ?
O1B C38B 1.363(5) . ?
O1B C38B 1.363(5) 2_656 ?
N1B C1B 1.341(6) . ?
N1B C4B 1.368(6) . ?
N2B C9B 1.375(7) . ?
N2B C6B 1.386(6) . ?
N3B C14B 1.372(6) . ?
N3B C11B 1.402(6) . ?
N4B C19B 1.332(6) . ?
N4B C16B 1.378(6) . ?
C1B C20B 1.413(7) . ?
C1B C2B 1.470(7) . ?
C2B C3B 1.293(9) . ?
C2B C21B 1.523(7) . ?
C3B C4B 1.503(6) . ?
C3B C22B 1.511(7) . ?
C4B C5B 1.419(7) . ?
C5B C6B 1.400(7) . ?
C5B H5B 0.9500 . ?
C6B C7B 1.415(8) . ?
C7B C8B 1.333(7) . ?
C7B C24B 1.546(7) . ?
C8B C25B 1.467(5) . ?
C8B C9B 1.474(7) . ?
C9B C10B 1.336(7) . ?
C10B C11B 1.446(8) . ?
C10B H10B 0.9500 . ?
C11B C12B 1.422(7) . ?
C12B C13B 1.357(8) . ?
C12B C27B 1.492(7) . ?
C13B C14B 1.372(7) . ?
C13B C29B 1.506(3) . ?
C14B C15B 1.432(7) . ?
C15B C16B 1.345(7) . ?
C15B H15B 0.9500 . ?
C16B C17B 1.479(6) . ?
C17B C18B 1.309(7) . ?
C17B C30B 1.536(6) . ?
C18B C19B 1.508(6) . ?
C18B C32B 1.514(7) . ?
C19B C20B 1.421(6) . ?
C20B C33B 1.487(7) . ?
C21B H21D 0.9800 . ?
C21B H21E 0.9800 . ?
C21B H21F 0.9800 . ?
C22B C23B 1.566(6) . ?
C22B H22C 0.9900 . ?
C22B H22D 0.9900 . ?
C23B H23D 0.9800 . ?
C23B H23E 0.9800 . ?
C23B H23F 0.9800 . ?
C24B H24D 0.9800 . ?
C24B H24E 0.9800 . ?
C24B H24F 0.9800 . ?
C25B C26B 1.499(4) . ?
C25B H25C 0.9900 . ?
C25B H25D 0.9900 . ?
C26B H26D 0.9800 . ?
C26B H26E 0.9800 . ?
C26B H26F 0.9800 . ?
C27B C28B 1.547(6) . ?
C27B H27C 0.9900 . ?
C27B H27D 0.9900 . ?
C28B H28D 0.9800 . ?
C28B H28E 0.9800 . ?
C28B H28F 0.9800 . ?
C29B H29D 0.9800 . ?
C29B H29E 0.9800 . ?
C29B H29F 0.9800 . ?
C30B C31B 1.529(8) . ?
C30B H30C 0.9900 . ?
C30B H30D 0.9900 . ?
C31B H31D 0.9800 . ?
C31B H31E 0.9800 . ?
C31B H31F 0.9800 . ?
C32B H32D 0.9800 . ?
C32B H32E 0.9800 . ?
C32B H32F 0.9800 . ?
C33B C34B 1.380(6) . ?
C33B C38B 1.450(6) . ?
C34B C35B 1.396(8) . ?
C34B H34B 0.9500 . ?
C35B C36B 1.384(7) . ?
C35B H35B 0.9500 . ?
C36B C37B 1.350(7) . ?
C36B H36B 0.9500 . ?
C37B C38B 1.370(7) . ?
C37B H37B 0.9500 . ?

loop_
_geom_torsion_atom_site_label_1
_geom_torsion_atom_site_label_2
_geom_torsion_atom_site_label_3
_geom_torsion_atom_site_label_4
_geom_torsion
_geom_torsion_site_symmetry_1
_geom_torsion_site_symmetry_2
_geom_torsion_site_symmetry_3
_geom_torsion_site_symmetry_4
_geom_torsion_publ_flag
N4A Zn1A N1A C4A -175.0(4) . . . . ?
N2A Zn1A N1A C4A 1.7(4) . . . . ?
N4A Zn1A N1A C1A 8.4(4) . . . . ?
N2A Zn1A N1A C1A -174.9(4) . . . . ?
N1A Zn1A N2A C9A 178.6(5) . . . . ?
N3A Zn1A N2A C9A -2.9(5) . . . . ?
N1A Zn1A N2A C6A -1.7(4) . . . . ?
N3A Zn1A N2A C6A 176.8(4) . . . . ?
N4A Zn1A N3A C11A -178.3(4) . . . . ?
N2A Zn1A N3A C11A 5.0(4) . . . . ?
N4A Zn1A N3A C14A -1.0(4) . . . . ?
N2A Zn1A N3A C14A -177.7(4) . . . . ?
N1A Zn1A N4A C16A 173.0(4) . . . . ?
N3A Zn1A N4A C16A -5.4(4) . . . . ?
N1A Zn1A N4A C19A 0.1(4) . . . . ?
N3A Zn1A N4A C19A -178.4(4) . . . . ?
C4A N1A C1A C20A 172.8(4) . . . . ?
Zn1A N1A C1A C20A -9.9(7) . . . . ?
C4A N1A C1A C2A -3.3(5) . . . . ?
Zn1A N1A C1A C2A 174.0(4) . . . . ?
C20A C1A C2A C3A -171.0(4) . . . . ?
N1A C1A C2A C3A 4.9(6) . . . . ?
C20A C1A C2A C21A 15.9(9) . . . . ?
N1A C1A C2A C21A -168.2(5) . . . . ?
C1A C2A C3A C4A -4.3(6) . . . . ?
C21A C2A C3A C4A 169.5(5) . . . . ?
C1A C2A C3A C22A 170.9(5) . . . . ?
C21A C2A C3A C22A -15.2(9) . . . . ?
C1A N1A C4A C3A 0.5(6) . . . . ?
Zn1A N1A C4A C3A -176.8(4) . . . . ?
C1A N1A C4A C5A 176.3(5) . . . . ?
Zn1A N1A C4A C5A -1.0(7) . . . . ?
C2A C3A C4A N1A 2.5(7) . . . . ?
C22A C3A C4A N1A -173.0(5) . . . . ?
C2A C3A C4A C5A -173.2(5) . . . . ?
C22A C3A C4A C5A 11.3(10) . . . . ?
N1A C4A C5A C6A -0.2(9) . . . . ?
C3A C4A C5A C6A 175.2(6) . . . . ?
C4A C5A C6A N2A 0.1(10) . . . . ?
C4A C5A C6A C7A -176.5(5) . . . . ?
C9A N2A C6A C5A -179.0(6) . . . . ?
Zn1A N2A C6A C5A 1.3(8) . . . . ?
C9A N2A C6A C7A -1.9(6) . . . . ?
Zn1A N2A C6A C7A 178.3(3) . . . . ?
C5A C6A C7A C8A -179.6(6) . . . . ?
N2A C6A C7A C8A 3.2(6) . . . . ?
C5A C6A C7A C24A -0.9(8) . . . . ?
N2A C6A C7A C24A -178.1(4) . . . . ?
C6A C7A C8A C9A -3.1(6) . . . . ?
C24A C7A C8A C9A 178.4(5) . . . . ?
C6A C7A C8A C25A 175.6(4) . . . . ?
C24A C7A C8A C25A -2.9(11) . . . . ?
C6A N2A C9A C10A -178.3(5) . . . . ?
Zn1A N2A C9A C10A 1.4(8) . . . . ?
C6A N2A C9A C8A 0.0(6) . . . . ?
Zn1A N2A C9A C8A 179.8(3) . . . . ?
C7A C8A C9A N2A 2.1(6) . . . . ?
C25A C8A C9A N2A -176.6(5) . . . . ?
C7A C8A C9A C10A -179.5(5) . . . . ?
C25A C8A C9A C10A 1.8(8) . . . . ?
N2A C9A C10A C11A -0.5(9) . . . . ?
C8A C9A C10A C11A -178.6(5) . . . . ?
C14A N3A C11A C10A 176.6(5) . . . . ?
Zn1A N3A C11A C10A -5.8(7) . . . . ?
C14A N3A C11A C12A -1.0(6) . . . . ?
Zn1A N3A C11A C12A 176.6(4) . . . . ?
C9A C10A C11A N3A 2.7(8) . . . . ?
C9A C10A C11A C12A 179.9(5) . . . . ?
N3A C11A C12A C13A -0.7(6) . . . . ?
C10A C11A C12A C13A -178.2(5) . . . . ?
N3A C11A C12A C27A 177.5(5) . . . . ?
C10A C11A C12A C27A -0.1(8) . . . . ?
C11A C12A C13A C29A -178.7(5) . . . . ?
C27A C12A C13A C29A 3.2(9) . . . . ?
C11A C12A C13A C14A 1.9(6) . . . . ?
C27A C12A C13A C14A -176.1(5) . . . . ?
C11A N3A C14A C15A -177.5(5) . . . . ?
Zn1A N3A C14A C15A 4.8(8) . . . . ?
C11A N3A C14A C13A 2.2(6) . . . . ?
Zn1A N3A C14A C13A -175.5(3) . . . . ?
C12A C13A C14A N3A -2.6(6) . . . . ?
C29A C13A C14A N3A 178.0(5) . . . . ?
C12A C13A C14A C15A 177.2(5) . . . . ?
C29A C13A C14A C15A -2.2(10) . . . . ?
N3A C14A C15A C16A -2.4(11) . . . . ?
C13A C14A C15A C16A 177.9(6) . . . . ?
C14A C15A C16A C17A 175.7(5) . . . . ?
C14A C15A C16A N4A -5.2(10) . . . . ?
C19A N4A C16A C15A -176.9(5) . . . . ?
Zn1A N4A C16A C15A 9.0(7) . . . . ?
C19A N4A C16A C17A 2.4(5) . . . . ?
Zn1A N4A C16A C17A -171.8(3) . . . . ?
C15A C16A C17A C18A 177.5(5) . . . . ?
N4A C16A C17A C18A -1.8(6) . . . . ?
C15A C16A C17A C30A 0.3(8) . . . . ?
N4A C16A C17A C30A -178.9(4) . . . . ?
C16A C17A C18A C19A 0.4(5) . . . . ?
C30A C17A C18A C19A 177.6(4) . . . . ?
C16A C17A C18A C32A 179.6(4) . . . . ?
C30A C17A C18A C32A -3.3(8) . . . . ?
C16A N4A C19A C20A 178.4(5) . . . . ?
Zn1A N4A C19A C20A -7.6(7) . . . . ?
C16A N4A C19A C18A -2.0(5) . . . . ?
Zn1A N4A C19A C18A 172.0(3) . . . . ?
C17A C18A C19A C20A -179.4(5) . . . . ?
C32A C18A C19A C20A 1.5(9) . . . . ?
C17A C18A C19A N4A 1.0(5) . . . . ?
C32A C18A C19A N4A -178.2(5) . . . . ?
N4A C19A C20A C1A 8.6(8) . . . . ?
C18A C19A C20A C1A -170.9(5) . . . . ?
N4A C19A C20A C33A -179.3(5) . . . . ?
C18A C19A C20A C33A 1.1(7) . . . . ?
C2A C1A C20A C19A 175.8(5) . . . . ?
N1A C1A C20A C19A 0.3(8) . . . . ?
C2A C1A C20A C33A 3.7(7) . . . . ?
N1A C1A C20A C33A -171.8(4) . . . . ?
C4A C3A C22A C23A 76.7(7) . . . . ?
C2A C3A C22A C23A -97.7(6) . . . . ?
C7A C8A C25A C26A -85.1(7) . . . . ?
C9A C8A C25A C26A 93.4(6) . . . . ?
C13A C12A C27A C28A 102.3(6) . . . . ?
C11A C12A C27A C28A -75.4(7) . . . . ?
C16A C17A C30A C31A 78.2(6) . . . . ?
C18A C17A C30A C31A -98.5(6) . . . . ?
C19A C20A C33A C38A -96.8(6) . . . . ?
C1A C20A C33A C38A 76.3(6) . . . . ?
C19A C20A C33A C34A 86.4(6) . . . . ?
C1A C20A C33A C34A -100.5(6) . . . . ?
C38A C33A C34A C35A -0.5(8) . . . . ?
C20A C33A C34A C35A 176.3(5) . . . . ?
C33A C34A C35A C36A -0.7(8) . . . . ?
C34A C35A C36A C37A 2.2(8) . . . . ?
C35A C36A C37A C38A -2.3(7) . . . . ?
C34A C33A C38A O1A -174.5(4) . . . . ?
C20A C33A C38A O1A 8.6(7) . . . . ?
C34A C33A C38A C37A 0.3(8) . . . . ?
C20A C33A C38A C37A -176.7(4) . . . . ?
C38A O1A C38A C33A -151.6(5) 2 . . . ?
C38A O1A C38A C37A 33.6(4) 2 . . . ?
C36A C37A C38A C33A 1.1(7) . . . . ?
C36A C37A C38A O1A 175.4(4) . . . . ?
N2B Zn1B N1B C1B 177.6(4) . . . . ?
N4B Zn1B N1B C1B -1.8(4) . . . . ?
N2B Zn1B N1B C4B 6.8(4) . . . . ?
N4B Zn1B N1B C4B -172.6(4) . . . . ?
N1B Zn1B N2B C9B 179.9(4) . . . . ?
N3B Zn1B N2B C9B -3.1(4) . . . . ?
N1B Zn1B N2B C6B 0.6(5) . . . . ?
N3B Zn1B N2B C6B 177.6(4) . . . . ?
N2B Zn1B N3B C14B -178.8(4) . . . . ?
N4B Zn1B N3B C14B 0.6(4) . . . . ?
N2B Zn1B N3B C11B 2.0(4) . . . . ?
N4B Zn1B N3B C11B -178.6(4) . . . . ?
N1B Zn1B N4B C19B -9.6(4) . . . . ?
N3B Zn1B N4B C19B 173.5(4) . . . . ?
N1B Zn1B N4B C16B 175.2(4) . . . . ?
N3B Zn1B N4B C16B -1.8(4) . . . . ?
C4B N1B C1B C20B -177.7(5) . . . . ?
Zn1B N1B C1B C20B 10.3(7) . . . . ?
C4B N1B C1B C2B 1.3(5) . . . . ?
Zn1B N1B C1B C2B -170.7(3) . . . . ?
N1B C1B C2B C3B -1.7(6) . . . . ?
C20B C1B C2B C3B 177.2(5) . . . . ?
N1B C1B C2B C21B 174.8(5) . . . . ?
C20B C1B C2B C21B -6.3(8) . . . . ?
C1B C2B C3B C4B 1.2(6) . . . . ?
C21B C2B C3B C4B -175.5(4) . . . . ?
C1B C2B C3B C22B -177.9(5) . . . . ?
C21B C2B C3B C22B 5.4(10) . . . . ?
C1B N1B C4B C5B 178.2(6) . . . . ?
Zn1B N1B C4B C5B -9.2(8) . . . . ?
C1B N1B C4B C3B -0.5(5) . . . . ?
Zn1B N1B C4B C3B 172.1(3) . . . . ?
C2B C3B C4B N1B -0.5(6) . . . . ?
C22B C3B C4B N1B 178.7(4) . . . . ?
C2B C3B C4B C5B -179.3(5) . . . . ?
C22B C3B C4B C5B 0.0(8) . . . . ?
N1B C4B C5B C6B 1.9(10) . . . . ?
C3B C4B C5B C6B -179.6(5) . . . . ?
C9B N2B C6B C5B 173.7(5) . . . . ?
Zn1B N2B C6B C5B -6.9(8) . . . . ?
C9B N2B C6B C7B -0.5(6) . . . . ?
Zn1B N2B C6B C7B 178.9(4) . . . . ?
C4B C5B C6B N2B 6.8(9) . . . . ?
C4B C5B C6B C7B 180.0(6) . . . . ?
N2B C6B C7B C8B -0.5(7) . . . . ?
C5B C6B C7B C8B -174.4(5) . . . . ?
N2B C6B C7B C24B -177.4(4) . . . . ?
C5B C6B C7B C24B 8.7(9) . . . . ?
C6B C7B C8B C25B 179.9(5) . . . . ?
C24B C7B C8B C25B -3.6(10) . . . . ?
C6B C7B C8B C9B 1.3(7) . . . . ?
C24B C7B C8B C9B 177.8(5) . . . . ?
C6B N2B C9B C10B -179.2(5) . . . . ?
Zn1B N2B C9B C10B 1.4(8) . . . . ?
C6B N2B C9B C8B 1.3(6) . . . . ?
Zn1B N2B C9B C8B -178.1(4) . . . . ?
C7B C8B C9B C10B 178.9(5) . . . . ?
C25B C8B C9B C10B 0.2(9) . . . . ?
C7B C8B C9B N2B -1.6(6) . . . . ?
C25B C8B C9B N2B 179.6(5) . . . . ?
N2B C9B C10B C11B 3.1(9) . . . . ?
C8B C9B C10B C11B -177.5(5) . . . . ?
C14B N3B C11B C12B -0.9(5) . . . . ?
Zn1B N3B C11B C12B 178.4(3) . . . . ?
C14B N3B C11B C10B -178.6(5) . . . . ?
Zn1B N3B C11B C10B 0.8(7) . . . . ?
C9B C10B C11B N3B -4.2(9) . . . . ?
C9B C10B C11B C12B 178.7(5) . . . . ?
N3B C11B C12B C13B 1.9(6) . . . . ?
C10B C11B C12B C13B 179.3(5) . . . . ?
N3B C11B C12B C27B 176.6(5) . . . . ?
C10B C11B C12B C27B -6.1(9) . . . . ?
C11B C12B C13B C14B -2.0(6) . . . . ?
C27B C12B C13B C14B -176.3(5) . . . . ?
C11B C12B C13B C29B -179.7(4) . . . . ?
C27B C12B C13B C29B 6.0(9) . . . . ?
C11B N3B C14B C13B -0.3(5) . . . . ?
Zn1B N3B C14B C13B -179.7(3) . . . . ?
C11B N3B C14B C15B -178.6(5) . . . . ?
Zn1B N3B C14B C15B 2.1(7) . . . . ?
C12B C13B C14B N3B 1.5(6) . . . . ?
C29B C13B C14B N3B 179.0(4) . . . . ?
C12B C13B C14B C15B 179.6(5) . . . . ?
C29B C13B C14B C15B -2.9(8) . . . . ?
N3B C14B C15B C16B -4.5(9) . . . . ?
C13B C14B C15B C16B 177.5(5) . . . . ?
C14B C15B C16B N4B 3.3(10) . . . . ?
C14B C15B C16B C17B -172.7(6) . . . . ?
C19B N4B C16B C15B -175.5(6) . . . . ?
Zn1B N4B C16B C15B 0.4(7) . . . . ?
C19B N4B C16B C17B 1.1(6) . . . . ?
Zn1B N4B C16B C17B 177.0(3) . . . . ?
C15B C16B C17B C18B 173.0(5) . . . . ?
N4B C16B C17B C18B -3.8(6) . . . . ?
C15B C16B C17B C30B -10.5(9) . . . . ?
N4B C16B C17B C30B 172.7(4) . . . . ?
C16B C17B C18B C19B 4.7(6) . . . . ?
C30B C17B C18B C19B -171.6(5) . . . . ?
C16B C17B C18B C32B -171.4(5) . . . . ?
C30B C17B C18B C32B 12.4(9) . . . . ?
C16B N4B C19B C20B -171.2(4) . . . . ?
Zn1B N4B C19B C20B 13.1(7) . . . . ?
C16B N4B C19B C18B 1.6(5) . . . . ?
Zn1B N4B C19B C18B -174.0(3) . . . . ?
C17B C18B C19B N4B -4.1(6) . . . . ?
C32B C18B C19B N4B 171.8(5) . . . . ?
C17B C18B C19B C20B 168.6(5) . . . . ?
C32B C18B C19B C20B -15.6(9) . . . . ?
N1B C1B C20B C19B -9.2(8) . . . . ?
C2B C1B C20B C19B 172.0(5) . . . . ?
N1B C1B C20B C33B 177.8(5) . . . . ?
C2B C1B C20B C33B -1.0(7) . . . . ?
N4B C19B C20B C1B -3.1(8) . . . . ?
C18B C19B C20B C1B -174.5(5) . . . . ?
N4B C19B C20B C33B 170.2(4) . . . . ?
C18B C19B C20B C33B -1.2(7) . . . . ?
C2B C3B C22B C23B 103.1(7) . . . . ?
C4B C3B C22B C23B -76.0(6) . . . . ?
C7B C8B C25B C26B -98.6(7) . . . . ?
C9B C8B C25B C26B 79.8(7) . . . . ?
C13B C12B C27B C28B 87.4(7) . . . . ?
C11B C12B C27B C28B -86.1(6) . . . . ?
C18B C17B C30B C31B 98.6(6) . . . . ?
C16B C17B C30B C31B -77.2(7) . . . . ?
C1B C20B C33B C34B -85.0(6) . . . . ?
C19B C20B C33B C34B 101.3(6) . . . . ?
C1B C20B C33B C38B 95.8(6) . . . . ?
C19B C20B C33B C38B -77.9(6) . . . . ?
C38B C33B C34B C35B 2.5(7) . . . . ?
C20B C33B C34B C35B -176.6(5) . . . . ?
C33B C34B C35B C36B -1.3(8) . . . . ?
C34B C35B C36B C37B -0.8(9) . . . . ?
C35B C36B C37B C38B 1.6(8) . . . . ?
C38B O1B C38B C37B -33.8(4) 2_656 . . . ?
C38B O1B C38B C33B 151.3(4) 2_656 . . . ?
C36B C37B C38B O1B -174.6(5) . . . . ?
C36B C37B C38B C33B -0.2(8) . . . . ?
C34B C33B C38B O1B 173.3(4) . . . . ?
C20B C33B C38B O1B -7.5(6) . . . . ?
C34B C33B C38B C37B -1.8(7) . . . . ?
C20B C33B C38B C37B 177.4(4) . . . . ?
